data_7710261
loop_
_publ_author_name
'Marvelous, Christian'
'de Azevedo Santos, Lucas'
'Siegler, Maxime A.'
'Fonseca Guerra, C\'elia'
'Bouwman, Elisabeth'

_publ_section_title
;
 Probing the redox-conversion of Co(ii)-disulfide to Co(iii)-thiolate
 complexes: the effect of ligand-field strength
;
_journal_name_full 'Dalton Transactions'
_journal_paper_doi 10.1039/D2DT00356B
_journal_year 2022
_chemical_formula_moiety 'C26 H24 Co N5 O2 S, 2(F6 Sb), 0.566(C4 H10 O), 1.434(C2 H3 N)'
_chemical_formula_sum 'C31.13 H33.96 Co F12 N6.43 O2.57 S Sb2'
_chemical_formula_weight 1101.82
_chemical_name_systematic '[Co(L1SO2)(phen)](SbF6)2'
_space_group_crystal_system monoclinic
_space_group_IT_number 14
_space_group_name_Hall '-P 2ybc'
_space_group_name_H-M_alt 'P 1 21/c 1'
_atom_sites_solution_hydrogens geom
_atom_sites_solution_primary direct
_atom_sites_solution_secondary difmap
_audit_creation_method SHELXL-2018/3
_audit_update_record
;
2021-07-02 deposited with the CCDC.	2022-04-11 downloaded from the CCDC.
;
_cell_angle_alpha 90
_cell_angle_beta 103.059(3)
_cell_angle_gamma 90
_cell_formula_units_Z 4
_cell_length_a 21.5627(5)
_cell_length_b 13.6523(4)
_cell_length_c 14.0315(4)
_cell_measurement_reflns_used 16486
_cell_measurement_temperature 110(2)
_cell_measurement_theta_max 25.1520
_cell_measurement_theta_min 2.6110
_cell_volume 4023.8(2)
_computing_cell_refinement 'CrysAlisPro 1.171.39.29c (Rigaku OD, 2017)'
_computing_data_collection 'CrysAlisPro 1.171.39.29c (Rigaku OD, 2017)'
_computing_data_reduction 'CrysAlisPro 1.171.39.29c (Rigaku OD, 2017)'
_computing_molecular_graphics 'SHELXTL v6.10 (Sheldrick, 2008)'
_computing_publication_material 'SHELXTL v6.10 (Sheldrick, 2008)'
_computing_structure_refinement 'SHELXL-2018/3 (Sheldrick, 2018)'
_computing_structure_solution 'SHELXS-2018/3 (Sheldrick, 2018)'
_diffrn_ambient_temperature 110(2)
_diffrn_measured_fraction_theta_full 1.000
_diffrn_measured_fraction_theta_max 1.000
_diffrn_measurement_device_type 'SuperNova, Dual, Cu at zero, Atlas'
_diffrn_measurement_method '\w scans'
_diffrn_radiation_monochromator mirror
_diffrn_radiation_source 'SuperNova (Mo) X-ray Source'
_diffrn_radiation_type MoK\a
_diffrn_radiation_wavelength 0.71073
_diffrn_reflns_av_R_equivalents 0.0492
_diffrn_reflns_av_unetI/netI 0.0304
_diffrn_reflns_Laue_measured_fraction_full 1.000
_diffrn_reflns_Laue_measured_fraction_max 1.000
_diffrn_reflns_limit_h_max 25
_diffrn_reflns_limit_h_min -25
_diffrn_reflns_limit_k_max 16
_diffrn_reflns_limit_k_min -16
_diffrn_reflns_limit_l_max 16
_diffrn_reflns_limit_l_min -16
_diffrn_reflns_number 50549
_diffrn_reflns_point_group_measured_fraction_full 1.000
_diffrn_reflns_point_group_measured_fraction_max 1.000
_diffrn_reflns_theta_full 24.996
_diffrn_reflns_theta_max 24.996
_diffrn_reflns_theta_min 2.108
_exptl_absorpt_coefficient_mu 1.888
_exptl_absorpt_correction_T_max 1.000
_exptl_absorpt_correction_T_min 0.439
_exptl_absorpt_correction_type gaussian
_exptl_absorpt_process_details
;
CrysAlisPro 1.171.40.67a (Rigaku Oxford Diffraction, 2019)
Numerical absorption correction based on gaussian integration over
			a multifaceted crystal model
Empirical absorption correction using spherical harmonics,
 implemented in SCALE3 ABSPACK scaling algorithm.
;
_exptl_crystal_colour orange
_exptl_crystal_density_diffrn 1.819
_exptl_crystal_description 'irregular plate'
_exptl_crystal_F_000 2157
_exptl_crystal_size_max 0.29
_exptl_crystal_size_mid 0.09
_exptl_crystal_size_min 0.05
_refine_diff_density_max 0.786
_refine_diff_density_min -0.773
_refine_diff_density_rms 0.096
_refine_ls_extinction_method none
_refine_ls_goodness_of_fit_ref 1.038
_refine_ls_hydrogen_treatment constr
_refine_ls_matrix_type full
_refine_ls_number_parameters 661
_refine_ls_number_reflns 7091
_refine_ls_number_restraints 404
_refine_ls_restrained_S_all 1.046
_refine_ls_R_factor_all 0.0551
_refine_ls_R_factor_gt 0.0393
_refine_ls_shift/su_max 0.001
_refine_ls_shift/su_mean 0.000
_refine_ls_structure_factor_coef Fsqd
_refine_ls_weighting_details 'w=1/[\s^2^(Fo^2^)+(0.0417P)^2^+11.8642P] where P=(Fo^2^+2Fc^2^)/3'
_refine_ls_weighting_scheme calc
_refine_ls_wR_factor_gt 0.0924
_refine_ls_wR_factor_ref 0.1020
_reflns_Friedel_coverage 0.000
_reflns_number_gt 5615
_reflns_number_total 7091
_reflns_threshold_expression 'I > 2\s(I)'
_cod_data_source_file d2dt00356b2.cif
_cod_data_source_block Co_L1SO2_phen_SbF6_2
_cod_original_sg_symbol_H-M 'P 21/c'
_cod_database_code 7710261
_shelx_shelxl_version_number 2018/3
_shelx_space_group_comment
;
The symmetry employed for this shelxl refinement is uniquely defined
by the following loop, which should always be used as a source of
symmetry information in preference to the above space-group names.
They are only intended as comments.
;
_oxdiff_exptl_absorpt_empirical_full_min 0.676
_oxdiff_exptl_absorpt_empirical_full_max 1.421
_oxdiff_exptl_absorpt_empirical_details
;
Empirical correction (ABSPACK) includes:
- Absorption correction using spherical harmonics
- Frame scaling
;

loop_
_space_group_symop_operation_xyz
'x, y, z'
'-x, y+1/2, -z+1/2'
'-x, -y, -z'
'x, -y-1/2, z-1/2'

loop_
_atom_site_label
_atom_site_type_symbol
_atom_site_fract_x
_atom_site_fract_y
_atom_site_fract_z
_atom_site_U_iso_or_equiv
_atom_site_adp_type
_atom_site_occupancy
_atom_site_site_symmetry_order
_atom_site_calc_flag
_atom_site_refinement_flags_posn
_atom_site_refinement_flags_adp
_atom_site_refinement_flags_occupancy
_atom_site_disorder_assembly
_atom_site_disorder_group
Co1 Co 0.77446(3) 0.40256(5) 0.60769(4) 0.02639(15) Uani 1 1 d . . . . .
S1 S 0.81618(6) 0.37584(11) 0.76256(8) 0.0420(3) Uani 1 1 d . . . . .
C1 C 0.8969(2) 0.3492(5) 0.7576(4) 0.0488(15) Uani 1 1 d . . . . .
H1A H 0.920533 0.409993 0.751023 0.059 Uiso 1 1 calc R U . . .
H1B H 0.919203 0.313681 0.816974 0.059 Uiso 1 1 calc R U . . .
C2 C 0.8903(2) 0.2864(4) 0.6689(3) 0.0429(13) Uani 1 1 d . . . . .
H2A H 0.869395 0.223923 0.678970 0.051 Uiso 1 1 calc R U . . .
H2B H 0.932946 0.271313 0.657623 0.051 Uiso 1 1 calc R U . . .
C3 C 0.8899(2) 0.4158(4) 0.5458(3) 0.0347(11) Uani 1 1 d . . . . .
H3A H 0.880638 0.415261 0.473435 0.042 Uiso 1 1 calc R U . . .
H3B H 0.935636 0.401135 0.570455 0.042 Uiso 1 1 calc R U . . .
C4 C 0.8268(2) 0.2608(4) 0.5072(3) 0.0341(11) Uani 1 1 d . . . . .
H4A H 0.860198 0.210702 0.508292 0.041 Uiso 1 1 calc R U . . .
H4B H 0.815094 0.289314 0.440687 0.041 Uiso 1 1 calc R U . . .
C12 C 0.8755(2) 0.5155(4) 0.5807(3) 0.0373(12) Uani 1 1 d . . . . .
C13 C 0.9131(3) 0.5963(4) 0.5769(4) 0.0502(15) Uani 1 1 d . . . . .
H13 H 0.949964 0.591094 0.550892 0.060 Uiso 1 1 calc R U . . .
C14 C 0.8964(3) 0.6849(5) 0.6113(5) 0.071(2) Uani 1 1 d . . . . .
H14 H 0.922001 0.741197 0.609521 0.085 Uiso 1 1 calc R U . . .
C15 C 0.8421(3) 0.6918(5) 0.6487(5) 0.076(2) Uani 1 1 d . . . . .
H15 H 0.829665 0.752509 0.671723 0.091 Uiso 1 1 calc R U . . .
C16 C 0.8070(3) 0.6082(4) 0.6513(4) 0.0571(17) Uani 1 1 d . . . . .
H16 H 0.770291 0.611798 0.678019 0.068 Uiso 1 1 calc R U . . .
C22 C 0.7696(2) 0.2151(3) 0.5333(3) 0.0307(10) Uani 1 1 d . . . . .
C23 C 0.7498(2) 0.1203(4) 0.5080(3) 0.0404(12) Uani 1 1 d . . . . .
H23 H 0.773781 0.079353 0.475009 0.048 Uiso 1 1 calc R U . . .
C24 C 0.6948(3) 0.0859(4) 0.5313(4) 0.0454(13) Uani 1 1 d . . . . .
H24 H 0.679947 0.021451 0.513410 0.054 Uiso 1 1 calc R U . . .
C25 C 0.6619(2) 0.1464(4) 0.5808(4) 0.0419(12) Uani 1 1 d . . . . .
H25 H 0.624030 0.124029 0.597519 0.050 Uiso 1 1 calc R U . . .
C26 C 0.6843(2) 0.2399(4) 0.6062(3) 0.0323(10) Uani 1 1 d . . . . .
H26 H 0.661978 0.280828 0.641840 0.039 Uiso 1 1 calc R U . . .
C32 C 0.6752(2) 0.4924(4) 0.4661(4) 0.0364(11) Uani 1 1 d . . . . .
C33 C 0.6365(3) 0.5338(4) 0.3818(4) 0.0518(14) Uani 1 1 d . . . . .
C34 C 0.6586(3) 0.5313(5) 0.2962(4) 0.0629(18) Uani 1 1 d . . . . .
H34 H 0.633645 0.558572 0.237707 0.076 Uiso 1 1 calc R U . . .
C35 C 0.7155(3) 0.4903(5) 0.2962(4) 0.0536(15) Uani 1 1 d . . . . .
H35 H 0.731505 0.490217 0.238457 0.064 Uiso 1 1 calc R U . . .
C36 C 0.7507(2) 0.4478(4) 0.3825(3) 0.0447(13) Uani 1 1 d . . . . .
H36 H 0.790050 0.417456 0.380891 0.054 Uiso 1 1 calc R U . . .
C42 C 0.6564(2) 0.4972(4) 0.5564(4) 0.0358(11) Uani 1 1 d . . . . .
C43 C 0.5977(3) 0.5409(4) 0.5620(5) 0.0505(14) Uani 1 1 d . . . . .
C44 C 0.5824(3) 0.5447(4) 0.6535(5) 0.0561(16) Uani 1 1 d . . . . .
H44 H 0.543584 0.573931 0.659873 0.067 Uiso 1 1 calc R U . . .
C45 C 0.6228(3) 0.5069(4) 0.7330(4) 0.0484(14) Uani 1 1 d . . . . .
H45 H 0.612826 0.509690 0.795509 0.058 Uiso 1 1 calc R U . . .
C46 C 0.6792(2) 0.4639(4) 0.7218(4) 0.0414(12) Uani 1 1 d . . . . .
H46 H 0.706566 0.435711 0.777754 0.050 Uiso 1 1 calc R U . . .
C51 C 0.5766(3) 0.5763(5) 0.3893(5) 0.072(2) Uani 1 1 d . . . . .
H51 H 0.549387 0.603357 0.332593 0.087 Uiso 1 1 calc R U . . .
C52 C 0.5584(3) 0.5785(5) 0.4742(5) 0.0692(19) Uani 1 1 d . . . . .
H52 H 0.518234 0.605862 0.476115 0.083 Uiso 1 1 calc R U . . .
N1 N 0.85098(17) 0.3390(3) 0.5806(2) 0.0297(8) Uani 1 1 d . . . . .
N11 N 0.82253(19) 0.5220(3) 0.6176(3) 0.0362(9) Uani 1 1 d . . . . .
N21 N 0.73707(17) 0.2742(3) 0.5815(2) 0.0273(8) Uani 1 1 d . . . . .
N31 N 0.73199(17) 0.4476(3) 0.4661(3) 0.0322(9) Uani 1 1 d . . . . .
N41 N 0.69700(18) 0.4601(3) 0.6364(3) 0.0340(9) Uani 1 1 d . . . . .
O1 O 0.81879(18) 0.4630(3) 0.8236(2) 0.0566(11) Uani 1 1 d . . . . .
O2 O 0.78851(17) 0.2883(3) 0.7954(2) 0.0491(10) Uani 1 1 d . . . . .
Sb1 Sb 0.55885(2) 0.25711(3) 0.31210(3) 0.04095(12) Uani 1 1 d D . . . .
F1 F 0.55749(14) 0.1991(2) 0.1901(2) 0.0492(8) Uani 1 1 d D . . . .
F2 F 0.54784(16) 0.3798(2) 0.2512(2) 0.0614(9) Uani 1 1 d D . . . .
F3 F 0.56002(16) 0.3174(3) 0.4325(2) 0.0615(9) Uani 1 1 d D . . . .
F4 F 0.56682(17) 0.1333(2) 0.3714(2) 0.0601(9) Uani 1 1 d D . . . .
F5 F 0.47027(14) 0.2441(3) 0.2900(3) 0.0692(11) Uani 1 1 d D . . . .
F6 F 0.64710(13) 0.2682(2) 0.3352(2) 0.0525(8) Uani 1 1 d D . . . .
Sb2 Sb 0.91036(11) 0.53464(18) 0.25522(17) 0.0401(3) Uani 0.697(7) 1 d D U P A 1
F7 F 0.8613(4) 0.4240(5) 0.2650(7) 0.078(3) Uani 0.697(7) 1 d D U P A 1
F8 F 0.8696(3) 0.5605(5) 0.1290(4) 0.0825(19) Uani 0.697(7) 1 d D U P A 1
F9 F 0.9637(2) 0.6422(4) 0.2578(5) 0.0656(17) Uani 0.697(7) 1 d D U P A 1
F10 F 0.9536(4) 0.5096(6) 0.3871(5) 0.074(2) Uani 0.697(7) 1 d D U P A 1
F11 F 0.8531(2) 0.6127(4) 0.3021(5) 0.0546(15) Uani 0.697(7) 1 d D U P A 1
F12 F 0.9696(4) 0.4565(6) 0.2123(6) 0.071(2) Uani 0.697(7) 1 d D U P A 1
Sb2' Sb 0.9164(2) 0.5074(4) 0.2441(4) 0.0405(8) Uani 0.303(7) 1 d D U P A 2
F7' F 0.8802(8) 0.4065(11) 0.3011(12) 0.062(4) Uani 0.303(7) 1 d D U P A 2
F8' F 0.8751(6) 0.4645(11) 0.1198(7) 0.080(4) Uani 0.303(7) 1 d D U P A 2
F9' F 0.9543(6) 0.6091(9) 0.1900(12) 0.071(3) Uani 0.303(7) 1 d D U P A 2
F10' F 0.9593(8) 0.5461(12) 0.3706(10) 0.064(4) Uani 0.303(7) 1 d D U P A 2
F11' F 0.8475(6) 0.5894(11) 0.2503(12) 0.072(4) Uani 0.303(7) 1 d D U P A 2
F12' F 0.9844(7) 0.4257(12) 0.2362(12) 0.060(4) Uani 0.303(7) 1 d D U P A 2
C1S C 0.2511(6) 0.3225(10) 0.0820(10) 0.069(3) Uani 0.566(3) 1 d D U P B 1
H1S1 H 0.249992 0.317165 0.151279 0.103 Uiso 0.566(3) 1 calc R U P B 1
H1S2 H 0.217225 0.281933 0.042809 0.103 Uiso 0.566(3) 1 calc R U P B 1
H1S3 H 0.244661 0.390915 0.061136 0.103 Uiso 0.566(3) 1 calc R U P B 1
C2S C 0.3113(7) 0.2895(10) 0.0687(11) 0.090(3) Uani 0.566(3) 1 d D U P B 1
H2S1 H 0.334452 0.259191 0.130670 0.108 Uiso 0.566(3) 1 calc R U P B 1
H2S2 H 0.303641 0.237473 0.018269 0.108 Uiso 0.566(3) 1 calc R U P B 1
O1S O 0.3502(3) 0.3588(5) 0.0418(5) 0.0581(18) Uani 0.566(3) 1 d D U P B 1
C3S C 0.4133(7) 0.3334(10) 0.0308(12) 0.077(3) Uani 0.566(3) 1 d D U P B 1
H3S1 H 0.436559 0.302159 0.092220 0.093 Uiso 0.566(3) 1 calc R U P B 1
H3S2 H 0.409128 0.283943 -0.021883 0.093 Uiso 0.566(3) 1 calc R U P B 1
C4S C 0.4501(6) 0.4110(10) 0.0092(10) 0.060(3) Uani 0.566(3) 1 d D U P B 1
H4S1 H 0.432204 0.434318 -0.057423 0.091 Uiso 0.566(3) 1 calc R U P B 1
H4S2 H 0.493870 0.388579 0.014045 0.091 Uiso 0.566(3) 1 calc R U P B 1
H4S3 H 0.449979 0.464479 0.055702 0.091 Uiso 0.566(3) 1 calc R U P B 1
C1S' C 0.4518(14) 0.359(2) 0.017(2) 0.062(5) Uani 0.274(3) 1 d D U P C 2
H1S4 H 0.452328 0.422391 0.050079 0.093 Uiso 0.274(3) 1 calc R U P C 2
H1S5 H 0.465922 0.307691 0.066610 0.093 Uiso 0.274(3) 1 calc R U P C 2
H1S6 H 0.480417 0.360855 -0.027661 0.093 Uiso 0.274(3) 1 calc R U P C 2
C2S' C 0.3876(12) 0.3373(17) -0.0367(18) 0.056(3) Uani 0.274(3) 1 d D U P C 2
N1S' N 0.3402(11) 0.3100(17) -0.0825(18) 0.084(5) Uani 0.274(3) 1 d D U P C 2
C1SC C 0.255(2) 0.234(4) -0.375(4) 0.091(11) Uani 0.160(3) 1 d D U P D 3
H1SX H 0.252506 0.167364 -0.401554 0.136 Uiso 0.160(3) 1 calc R U P D 3
H1SY H 0.211345 0.259161 -0.380719 0.136 Uiso 0.160(3) 1 calc R U P D 3
H1SZ H 0.277766 0.276365 -0.410958 0.136 Uiso 0.160(3) 1 calc R U P D 3
C2SC C 0.287(2) 0.232(3) -0.272(4) 0.084(10) Uani 0.160(3) 1 d D U P D 3
N1SC N 0.3118(18) 0.248(3) -0.191(3) 0.083(8) Uani 0.160(3) 1 d D U P D 3
C5S C 0.9409(7) 0.9318(15) 0.4404(12) 0.069(4) Uani 0.450(15) 1 d D U P E 1
H5S1 H 0.907213 0.931543 0.477025 0.103 Uiso 0.450(15) 1 calc R U P E 1
H5S2 H 0.921885 0.924883 0.370389 0.103 Uiso 0.450(15) 1 calc R U P E 1
H5S3 H 0.964398 0.993757 0.451989 0.103 Uiso 0.450(15) 1 calc R U P E 1
C6S C 0.9844(9) 0.8504(15) 0.4729(16) 0.052(4) Uani 0.450(15) 1 d D U P E 1
N2S N 1.018(2) 0.788(4) 0.497(4) 0.050(3) Uani 0.450(15) 1 d D U P E 1
C5S' C 0.9207(6) 0.8535(13) 0.3963(10) 0.075(4) Uani 0.550(15) 1 d D U P E 2
H5S4 H 0.931435 0.878443 0.336542 0.112 Uiso 0.550(15) 1 calc R U P E 2
H5S5 H 0.905574 0.907468 0.431060 0.112 Uiso 0.550(15) 1 calc R U P E 2
H5S6 H 0.887237 0.803787 0.379109 0.112 Uiso 0.550(15) 1 calc R U P E 2
C6S' C 0.9772(7) 0.8097(13) 0.4591(13) 0.050(3) Uani 0.550(15) 1 d D U P E 2
N2S' N 1.0196(19) 0.776(4) 0.508(3) 0.050(3) Uani 0.550(15) 1 d D U P E 2

loop_
_atom_site_aniso_label
_atom_site_aniso_U_11
_atom_site_aniso_U_22
_atom_site_aniso_U_33
_atom_site_aniso_U_23
_atom_site_aniso_U_13
_atom_site_aniso_U_12
Co1 0.0236(3) 0.0366(4) 0.0221(3) -0.0026(2) 0.0116(2) -0.0056(3)
S1 0.0307(6) 0.0761(10) 0.0218(6) -0.0023(6) 0.0113(5) -0.0099(6)
C1 0.027(3) 0.091(4) 0.028(3) 0.005(3) 0.004(2) -0.006(3)
C2 0.030(3) 0.064(4) 0.035(3) 0.013(2) 0.008(2) 0.007(2)
C3 0.026(2) 0.051(3) 0.031(2) -0.003(2) 0.014(2) -0.006(2)
C4 0.035(3) 0.041(3) 0.034(3) -0.007(2) 0.022(2) -0.003(2)
C12 0.033(3) 0.057(3) 0.025(2) -0.010(2) 0.014(2) -0.015(2)
C13 0.048(3) 0.061(4) 0.049(3) -0.012(3) 0.026(3) -0.026(3)
C14 0.086(5) 0.065(4) 0.078(4) -0.024(4) 0.052(4) -0.042(4)
C15 0.089(5) 0.057(4) 0.103(5) -0.038(4) 0.066(4) -0.031(4)
C16 0.068(4) 0.049(3) 0.071(4) -0.027(3) 0.049(3) -0.023(3)
C22 0.032(2) 0.037(3) 0.026(2) 0.0011(19) 0.0116(19) -0.003(2)
C23 0.048(3) 0.045(3) 0.031(3) -0.005(2) 0.014(2) -0.004(2)
C24 0.061(4) 0.038(3) 0.041(3) -0.007(2) 0.021(3) -0.016(3)
C25 0.040(3) 0.048(3) 0.042(3) 0.001(2) 0.016(2) -0.015(2)
C26 0.029(2) 0.040(3) 0.030(2) 0.001(2) 0.010(2) -0.003(2)
C32 0.029(3) 0.037(3) 0.042(3) 0.000(2) 0.006(2) -0.003(2)
C33 0.045(3) 0.056(4) 0.051(3) 0.010(3) 0.004(3) 0.002(3)
C34 0.053(4) 0.084(5) 0.045(3) 0.021(3) -0.002(3) -0.006(3)
C35 0.042(3) 0.089(5) 0.030(3) 0.013(3) 0.008(2) -0.009(3)
C36 0.032(3) 0.073(4) 0.030(3) 0.007(2) 0.008(2) -0.007(3)
C42 0.030(3) 0.032(3) 0.049(3) -0.001(2) 0.016(2) -0.002(2)
C43 0.042(3) 0.042(3) 0.069(4) 0.000(3) 0.017(3) 0.004(3)
C44 0.043(3) 0.052(4) 0.083(5) -0.011(3) 0.034(3) 0.004(3)
C45 0.050(3) 0.046(3) 0.063(4) -0.010(3) 0.041(3) -0.005(3)
C46 0.043(3) 0.045(3) 0.044(3) -0.002(2) 0.028(2) -0.002(2)
C51 0.054(4) 0.081(5) 0.078(5) 0.022(4) 0.007(3) 0.027(4)
C52 0.049(4) 0.072(5) 0.088(5) 0.006(4) 0.020(4) 0.024(3)
N1 0.028(2) 0.043(2) 0.0203(18) 0.0003(16) 0.0105(15) -0.0009(17)
N11 0.037(2) 0.044(3) 0.032(2) -0.0088(18) 0.0166(18) -0.0109(18)
N21 0.0257(19) 0.037(2) 0.0208(18) 0.0017(15) 0.0083(15) -0.0028(16)
N31 0.029(2) 0.042(2) 0.027(2) 0.0026(17) 0.0095(16) -0.0069(17)
N41 0.033(2) 0.035(2) 0.040(2) -0.0052(18) 0.0197(18) -0.0036(18)
O1 0.050(2) 0.094(3) 0.0306(19) -0.025(2) 0.0196(17) -0.025(2)
O2 0.042(2) 0.078(3) 0.0274(18) 0.0150(18) 0.0097(15) -0.0072(19)
Sb1 0.02943(19) 0.0522(2) 0.0444(2) -0.01341(16) 0.01496(15) 0.00120(15)
F1 0.0429(17) 0.064(2) 0.0427(17) -0.0179(15) 0.0134(14) 0.0023(15)
F2 0.059(2) 0.059(2) 0.062(2) -0.0074(17) 0.0045(17) 0.0094(17)
F3 0.061(2) 0.074(2) 0.0544(19) -0.0257(17) 0.0225(16) 0.0055(18)
F4 0.072(2) 0.061(2) 0.055(2) -0.0076(16) 0.0305(17) -0.0081(18)
F5 0.0291(17) 0.098(3) 0.085(3) -0.029(2) 0.0212(16) -0.0027(17)
F6 0.0310(16) 0.073(2) 0.0552(19) -0.0057(16) 0.0132(14) -0.0008(15)
Sb2 0.0365(5) 0.0405(9) 0.0518(5) 0.0053(5) 0.0275(4) 0.0011(5)
F7 0.088(5) 0.052(4) 0.107(6) -0.018(4) 0.051(4) -0.023(4)
F8 0.076(4) 0.113(5) 0.050(3) -0.001(3) -0.004(3) 0.019(3)
F9 0.040(3) 0.070(4) 0.087(4) 0.016(3) 0.014(3) -0.015(2)
F10 0.097(5) 0.077(5) 0.058(3) 0.024(3) 0.039(3) 0.019(4)
F11 0.043(3) 0.051(3) 0.079(4) -0.009(3) 0.033(3) 0.003(2)
F12 0.075(5) 0.077(5) 0.077(5) 0.013(3) 0.051(4) 0.037(3)
Sb2' 0.0276(11) 0.045(2) 0.0520(15) 0.0084(13) 0.0148(9) -0.0023(13)
F7' 0.084(9) 0.064(8) 0.057(8) 0.016(6) 0.053(7) 0.010(7)
F8' 0.081(8) 0.100(9) 0.050(6) 0.012(6) -0.007(6) -0.023(7)
F9' 0.064(6) 0.061(7) 0.095(8) 0.019(6) 0.031(6) -0.022(5)
F10' 0.051(6) 0.075(9) 0.060(8) -0.023(7) 0.001(6) -0.009(7)
F11' 0.058(6) 0.071(8) 0.089(8) 0.018(7) 0.022(7) -0.002(6)
F12' 0.047(7) 0.077(10) 0.062(8) 0.004(7) 0.020(6) 0.033(6)
C1S 0.055(7) 0.069(8) 0.085(8) -0.016(7) 0.021(6) -0.015(6)
C2S 0.094(7) 0.069(7) 0.105(7) -0.011(6) 0.018(7) 0.006(6)
O1S 0.058(4) 0.054(4) 0.064(4) 0.002(3) 0.019(3) 0.018(3)
C3S 0.078(6) 0.064(6) 0.092(6) 0.007(5) 0.021(6) 0.029(5)
C4S 0.059(6) 0.070(8) 0.058(6) 0.006(6) 0.026(5) 0.030(7)
C1S' 0.069(10) 0.059(11) 0.069(10) 0.022(10) 0.037(9) 0.016(11)
C2S' 0.059(7) 0.060(6) 0.054(7) 0.018(6) 0.024(6) 0.026(6)
N1S' 0.077(9) 0.084(9) 0.101(10) 0.019(9) 0.042(8) 0.027(8)
C1SC 0.09(2) 0.06(2) 0.15(3) 0.02(2) 0.10(2) 0.012(19)
C2SC 0.086(19) 0.048(16) 0.14(2) 0.02(2) 0.08(2) 0.026(15)
N1SC 0.075(15) 0.060(14) 0.138(18) 0.040(16) 0.073(15) 0.030(12)
C5S 0.051(7) 0.105(10) 0.060(8) 0.037(7) 0.031(6) 0.033(7)
C6S 0.040(6) 0.083(10) 0.042(6) 0.023(7) 0.025(5) 0.016(7)
N2S 0.040(3) 0.077(10) 0.037(8) 0.013(6) 0.014(4) 0.007(4)
C5S' 0.049(6) 0.110(10) 0.067(7) 0.031(7) 0.016(6) 0.017(7)
C6S' 0.033(5) 0.080(9) 0.042(6) 0.020(6) 0.019(4) 0.008(6)
N2S' 0.040(3) 0.077(10) 0.037(8) 0.013(6) 0.014(4) 0.007(4)

loop_
_atom_type_symbol
_atom_type_description
_atom_type_scat_dispersion_real
_atom_type_scat_dispersion_imag
_atom_type_scat_source
C C 0.0033 0.0016 'International Tables Vol C Tables 4.2.6.8 and 6.1.1.4'
H H 0.0000 0.0000 'International Tables Vol C Tables 4.2.6.8 and 6.1.1.4'
N N 0.0061 0.0033 'International Tables Vol C Tables 4.2.6.8 and 6.1.1.4'
F F 0.0171 0.0103 'International Tables Vol C Tables 4.2.6.8 and 6.1.1.4'
S S 0.1246 0.1234 'International Tables Vol C Tables 4.2.6.8 and 6.1.1.4'
Co Co 0.3494 0.9721 'International Tables Vol C Tables 4.2.6.8 and 6.1.1.4'
Sb Sb -0.5866 1.5461 'International Tables Vol C Tables 4.2.6.8 and 6.1.1.4'
O O 0.0106 0.0060 'International Tables Vol C Tables 4.2.6.8 and 6.1.1.4'

loop_
_geom_angle_atom_site_label_1
_geom_angle_atom_site_label_2
_geom_angle_atom_site_label_3
_geom_angle
_geom_angle_site_symmetry_1
_geom_angle_site_symmetry_3
_geom_angle_publ_flag
N11 Co1 N21 168.71(16) . . ?
N11 Co1 N41 96.60(17) . . ?
N21 Co1 N41 93.68(16) . . ?
N11 Co1 N1 85.80(16) . . ?
N21 Co1 N1 84.00(16) . . ?
N41 Co1 N1 177.42(16) . . ?
N11 Co1 N31 86.12(16) . . ?
N21 Co1 N31 90.66(15) . . ?
N41 Co1 N31 82.36(16) . . ?
N1 Co1 N31 98.77(15) . . ?
N11 Co1 S1 88.59(13) . . ?
N21 Co1 S1 95.64(11) . . ?
N41 Co1 S1 92.32(12) . . ?
N1 Co1 S1 86.78(11) . . ?
N31 Co1 S1 172.01(12) . . ?
O2 S1 O1 116.6(2) . . ?
O2 S1 C1 108.4(3) . . ?
O1 S1 C1 106.2(3) . . ?
O2 S1 Co1 110.20(15) . . ?
O1 S1 Co1 113.56(19) . . ?
C1 S1 Co1 100.36(16) . . ?
C2 C1 S1 103.8(3) . . ?
C2 C1 H1A 111.0 . . ?
S1 C1 H1A 111.0 . . ?
C2 C1 H1B 111.0 . . ?
S1 C1 H1B 111.0 . . ?
H1A C1 H1B 109.0 . . ?
C1 C2 N1 109.9(4) . . ?
C1 C2 H2A 109.7 . . ?
N1 C2 H2A 109.7 . . ?
C1 C2 H2B 109.7 . . ?
N1 C2 H2B 109.7 . . ?
H2A C2 H2B 108.2 . . ?
N1 C3 C12 111.0(4) . . ?
N1 C3 H3A 109.4 . . ?
C12 C3 H3A 109.4 . . ?
N1 C3 H3B 109.4 . . ?
C12 C3 H3B 109.4 . . ?
H3A C3 H3B 108.0 . . ?
N1 C4 C22 107.8(3) . . ?
N1 C4 H4A 110.1 . . ?
C22 C4 H4A 110.1 . . ?
N1 C4 H4B 110.1 . . ?
C22 C4 H4B 110.1 . . ?
H4A C4 H4B 108.5 . . ?
N11 C12 C13 121.0(5) . . ?
N11 C12 C3 115.9(4) . . ?
C13 C12 C3 123.1(4) . . ?
C12 C13 C14 119.1(5) . . ?
C12 C13 H13 120.4 . . ?
C14 C13 H13 120.4 . . ?
C13 C14 C15 120.0(5) . . ?
C13 C14 H14 120.0 . . ?
C15 C14 H14 120.0 . . ?
C16 C15 C14 118.1(6) . . ?
C16 C15 H15 121.0 . . ?
C14 C15 H15 121.0 . . ?
N11 C16 C15 122.4(5) . . ?
N11 C16 H16 118.8 . . ?
C15 C16 H16 118.8 . . ?
N21 C22 C23 121.7(4) . . ?
N21 C22 C4 115.1(4) . . ?
C23 C22 C4 123.3(4) . . ?
C24 C23 C22 119.2(5) . . ?
C24 C23 H23 120.4 . . ?
C22 C23 H23 120.4 . . ?
C25 C24 C23 118.9(5) . . ?
C25 C24 H24 120.6 . . ?
C23 C24 H24 120.6 . . ?
C24 C25 C26 119.7(5) . . ?
C24 C25 H25 120.2 . . ?
C26 C25 H25 120.2 . . ?
N21 C26 C25 121.4(5) . . ?
N21 C26 H26 119.3 . . ?
C25 C26 H26 119.3 . . ?
N31 C32 C33 122.8(5) . . ?
N31 C32 C42 117.2(4) . . ?
C33 C32 C42 120.0(5) . . ?
C34 C33 C32 117.7(5) . . ?
C34 C33 C51 124.1(6) . . ?
C32 C33 C51 118.2(6) . . ?
C35 C34 C33 120.0(5) . . ?
C35 C34 H34 120.0 . . ?
C33 C34 H34 120.0 . . ?
C34 C35 C36 119.1(5) . . ?
C34 C35 H35 120.4 . . ?
C36 C35 H35 120.4 . . ?
N31 C36 C35 123.6(5) . . ?
N31 C36 H36 118.2 . . ?
C35 C36 H36 118.2 . . ?
N41 C42 C32 117.5(4) . . ?
N41 C42 C43 121.9(5) . . ?
C32 C42 C43 120.6(5) . . ?
C44 C43 C42 117.8(5) . . ?
C44 C43 C52 124.3(6) . . ?
C42 C43 C52 117.9(5) . . ?
C45 C44 C43 120.1(5) . . ?
C45 C44 H44 119.9 . . ?
C43 C44 H44 119.9 . . ?
C44 C45 C46 119.0(5) . . ?
C44 C45 H45 120.5 . . ?
C46 C45 H45 120.5 . . ?
N41 C46 C45 123.5(5) . . ?
N41 C46 H46 118.3 . . ?
C45 C46 H46 118.3 . . ?
C52 C51 C33 121.5(6) . . ?
C52 C51 H51 119.3 . . ?
C33 C51 H51 119.3 . . ?
C51 C52 C43 121.8(6) . . ?
C51 C52 H52 119.1 . . ?
C43 C52 H52 119.1 . . ?
C3 N1 C4 114.3(3) . . ?
C3 N1 C2 110.4(4) . . ?
C4 N1 C2 105.6(4) . . ?
C3 N1 Co1 108.0(3) . . ?
C4 N1 Co1 105.7(3) . . ?
C2 N1 Co1 112.8(3) . . ?
C16 N11 C12 119.4(4) . . ?
C16 N11 Co1 126.7(3) . . ?
C12 N11 Co1 113.7(3) . . ?
C26 N21 C22 119.1(4) . . ?
C26 N21 Co1 127.5(3) . . ?
C22 N21 Co1 113.4(3) . . ?
C36 N31 C32 116.8(4) . . ?
C36 N31 Co1 133.6(3) . . ?
C32 N31 Co1 109.4(3) . . ?
C46 N41 C42 117.7(4) . . ?
C46 N41 Co1 128.8(4) . . ?
C42 N41 Co1 113.5(3) . . ?
F6 Sb1 F2 91.48(15) . . ?
F6 Sb1 F5 179.10(17) . . ?
F2 Sb1 F5 89.41(16) . . ?
F6 Sb1 F3 90.14(14) . . ?
F2 Sb1 F3 89.63(15) . . ?
F5 Sb1 F3 89.78(15) . . ?
F6 Sb1 F4 90.49(15) . . ?
F2 Sb1 F4 177.97(15) . . ?
F5 Sb1 F4 88.62(17) . . ?
F3 Sb1 F4 90.83(15) . . ?
F6 Sb1 F1 89.87(13) . . ?
F2 Sb1 F1 89.23(14) . . ?
F5 Sb1 F1 90.23(14) . . ?
F3 Sb1 F1 178.85(16) . . ?
F4 Sb1 F1 90.31(14) . . ?
F8 Sb2 F11 91.2(3) . . ?
F8 Sb2 F9 91.5(3) . . ?
F11 Sb2 F9 89.9(3) . . ?
F8 Sb2 F12 90.7(3) . . ?
F11 Sb2 F12 178.1(3) . . ?
F9 Sb2 F12 89.6(3) . . ?
F8 Sb2 F7 94.1(4) . . ?
F11 Sb2 F7 90.3(3) . . ?
F9 Sb2 F7 174.4(3) . . ?
F12 Sb2 F7 90.1(4) . . ?
F8 Sb2 F10 179.1(4) . . ?
F11 Sb2 F10 88.7(3) . . ?
F9 Sb2 F10 87.6(3) . . ?
F12 Sb2 F10 89.4(3) . . ?
F7 Sb2 F10 86.8(4) . . ?
F7' Sb2' F9' 178.5(8) . . ?
F7' Sb2' F8' 90.7(7) . . ?
F9' Sb2' F8' 90.8(6) . . ?
F7' Sb2' F12' 89.7(7) . . ?
F9' Sb2' F12' 89.9(7) . . ?
F8' Sb2' F12' 88.4(7) . . ?
F7' Sb2' F11' 90.5(7) . . ?
F9' Sb2' F11' 90.0(6) . . ?
F8' Sb2' F11' 90.9(7) . . ?
F12' Sb2' F11' 179.3(8) . . ?
F7' Sb2' F10' 88.1(7) . . ?
F9' Sb2' F10' 90.4(7) . . ?
F8' Sb2' F10' 177.9(8) . . ?
F12' Sb2' F10' 89.9(7) . . ?
F11' Sb2' F10' 90.8(7) . . ?
C2S C1S H1S1 109.5 . . ?
C2S C1S H1S2 109.5 . . ?
H1S1 C1S H1S2 109.5 . . ?
C2S C1S H1S3 109.5 . . ?
H1S1 C1S H1S3 109.5 . . ?
H1S2 C1S H1S3 109.5 . . ?
O1S C2S C1S 116.7(12) . . ?
O1S C2S H2S1 108.1 . . ?
C1S C2S H2S1 108.1 . . ?
O1S C2S H2S2 108.1 . . ?
C1S C2S H2S2 108.1 . . ?
H2S1 C2S H2S2 107.3 . . ?
C2S O1S C3S 120.8(9) . . ?
C4S C3S O1S 115.8(10) . . ?
C4S C3S H3S1 108.3 . . ?
O1S C3S H3S1 108.3 . . ?
C4S C3S H3S2 108.3 . . ?
O1S C3S H3S2 108.3 . . ?
H3S1 C3S H3S2 107.4 . . ?
C3S C4S H4S1 109.5 . . ?
C3S C4S H4S2 109.5 . . ?
H4S1 C4S H4S2 109.5 . . ?
C3S C4S H4S3 109.5 . . ?
H4S1 C4S H4S3 109.5 . . ?
H4S2 C4S H4S3 109.5 . . ?
C2S' C1S' H1S4 109.5 . . ?
C2S' C1S' H1S5 109.5 . . ?
H1S4 C1S' H1S5 109.5 . . ?
C2S' C1S' H1S6 109.5 . . ?
H1S4 C1S' H1S6 109.5 . . ?
H1S5 C1S' H1S6 109.5 . . ?
N1S' C2S' C1S' 172(3) . . ?
C2SC C1SC H1SX 109.5 . . ?
C2SC C1SC H1SY 109.5 . . ?
H1SX C1SC H1SY 109.5 . . ?
C2SC C1SC H1SZ 109.5 . . ?
H1SX C1SC H1SZ 109.5 . . ?
H1SY C1SC H1SZ 109.5 . . ?
N1SC C2SC C1SC 168(5) . . ?
C6S C5S H5S1 109.5 . . ?
C6S C5S H5S2 109.5 . . ?
H5S1 C5S H5S2 109.5 . . ?
C6S C5S H5S3 109.5 . . ?
H5S1 C5S H5S3 109.5 . . ?
H5S2 C5S H5S3 109.5 . . ?
N2S C6S C5S 180(4) . . ?
C6S' C5S' H5S4 109.5 . . ?
C6S' C5S' H5S5 109.5 . . ?
H5S4 C5S' H5S5 109.5 . . ?
C6S' C5S' H5S6 109.5 . . ?
H5S4 C5S' H5S6 109.5 . . ?
H5S5 C5S' H5S6 109.5 . . ?
N2S' C6S' C5S' 179(3) . . ?

loop_
_geom_bond_atom_site_label_1
_geom_bond_atom_site_label_2
_geom_bond_distance
_geom_bond_site_symmetry_2
_geom_bond_publ_flag
Co1 N11 1.921(4) . ?
Co1 N21 1.929(4) . ?
Co1 N41 1.969(4) . ?
Co1 N1 1.976(4) . ?
Co1 N31 2.084(4) . ?
Co1 S1 2.1866(13) . ?
S1 O2 1.456(4) . ?
S1 O1 1.460(4) . ?
S1 C1 1.794(5) . ?
C1 C2 1.490(7) . ?
C1 H1A 0.9900 . ?
C1 H1B 0.9900 . ?
C2 N1 1.514(6) . ?
C2 H2A 0.9900 . ?
C2 H2B 0.9900 . ?
C3 N1 1.492(6) . ?
C3 C12 1.502(7) . ?
C3 H3A 0.9900 . ?
C3 H3B 0.9900 . ?
C4 N1 1.493(6) . ?
C4 C22 1.501(6) . ?
C4 H4A 0.9900 . ?
C4 H4B 0.9900 . ?
C12 N11 1.359(6) . ?
C12 C13 1.377(7) . ?
C13 C14 1.381(9) . ?
C13 H13 0.9500 . ?
C14 C15 1.389(8) . ?
C14 H14 0.9500 . ?
C15 C16 1.375(8) . ?
C15 H15 0.9500 . ?
C16 N11 1.339(7) . ?
C16 H16 0.9500 . ?
C22 N21 1.346(6) . ?
C22 C23 1.384(7) . ?
C23 C24 1.382(7) . ?
C23 H23 0.9500 . ?
C24 C25 1.375(7) . ?
C24 H24 0.9500 . ?
C25 C26 1.383(7) . ?
C25 H25 0.9500 . ?
C26 N21 1.346(6) . ?
C26 H26 0.9500 . ?
C32 N31 1.369(6) . ?
C32 C33 1.403(7) . ?
C32 C42 1.416(7) . ?
C33 C34 1.388(8) . ?
C33 C51 1.442(8) . ?
C34 C35 1.349(8) . ?
C34 H34 0.9500 . ?
C35 C36 1.401(7) . ?
C35 H35 0.9500 . ?
C36 N31 1.323(6) . ?
C36 H36 0.9500 . ?
C42 N41 1.357(6) . ?
C42 C43 1.417(7) . ?
C43 C44 1.397(8) . ?
C43 C52 1.423(9) . ?
C44 C45 1.354(8) . ?
C44 H44 0.9500 . ?
C45 C46 1.390(7) . ?
C45 H45 0.9500 . ?
C46 N41 1.339(6) . ?
C46 H46 0.9500 . ?
C51 C52 1.336(9) . ?
C51 H51 0.9500 . ?
C52 H52 0.9500 . ?
Sb1 F6 1.863(3) . ?
Sb1 F2 1.870(3) . ?
Sb1 F5 1.873(3) . ?
Sb1 F3 1.874(3) . ?
Sb1 F4 1.875(3) . ?
Sb1 F1 1.880(3) . ?
Sb2 F8 1.825(5) . ?
Sb2 F11 1.860(5) . ?
Sb2 F9 1.860(5) . ?
Sb2 F12 1.866(6) . ?
Sb2 F7 1.868(6) . ?
Sb2 F10 1.906(6) . ?
Sb2' F7' 1.851(11) . ?
Sb2' F9' 1.859(9) . ?
Sb2' F8' 1.865(10) . ?
Sb2' F12' 1.866(11) . ?
Sb2' F11' 1.877(11) . ?
Sb2' F10' 1.882(11) . ?
C1S C2S 1.425(15) . ?
C1S H1S1 0.9800 . ?
C1S H1S2 0.9800 . ?
C1S H1S3 0.9800 . ?
C2S O1S 1.373(14) . ?
C2S H2S1 0.9900 . ?
C2S H2S2 0.9900 . ?
O1S C3S 1.445(13) . ?
C3S C4S 1.398(17) . ?
C3S H3S1 0.9900 . ?
C3S H3S2 0.9900 . ?
C4S H4S1 0.9800 . ?
C4S H4S2 0.9800 . ?
C4S H4S3 0.9800 . ?
C1S' C2S' 1.45(4) . ?
C1S' H1S4 0.9800 . ?
C1S' H1S5 0.9800 . ?
C1S' H1S6 0.9800 . ?
C2S' N1S' 1.14(3) . ?
C1SC C2SC 1.45(4) . ?
C1SC H1SX 0.9800 . ?
C1SC H1SY 0.9800 . ?
C1SC H1SZ 0.9800 . ?
C2SC N1SC 1.17(3) . ?
C5S C6S 1.461(15) . ?
C5S H5S1 0.9800 . ?
C5S H5S2 0.9800 . ?
C5S H5S3 0.9800 . ?
C6S N2S 1.11(2) . ?
C5S' C6S' 1.460(14) . ?
C5S' H5S4 0.9800 . ?
C5S' H5S5 0.9800 . ?
C5S' H5S6 0.9800 . ?
C6S' N2S' 1.11(2) . ?

loop_
_geom_torsion_atom_site_label_1
_geom_torsion_atom_site_label_2
_geom_torsion_atom_site_label_3
_geom_torsion_atom_site_label_4
_geom_torsion
_geom_torsion_site_symmetry_1
_geom_torsion_site_symmetry_2
_geom_torsion_site_symmetry_3
_geom_torsion_site_symmetry_4
_geom_torsion_publ_flag
O2 S1 C1 C2 74.2(4) . . . . ?
O1 S1 C1 C2 -159.8(4) . . . . ?
Co1 S1 C1 C2 -41.4(4) . . . . ?
S1 C1 C2 N1 55.7(5) . . . . ?
N1 C3 C12 N11 -13.4(6) . . . . ?
N1 C3 C12 C13 166.2(5) . . . . ?
N11 C12 C13 C14 0.1(8) . . . . ?
C3 C12 C13 C14 -179.5(6) . . . . ?
C12 C13 C14 C15 -0.4(10) . . . . ?
C13 C14 C15 C16 1.0(11) . . . . ?
C14 C15 C16 N11 -1.4(11) . . . . ?
N1 C4 C22 N21 27.5(5) . . . . ?
N1 C4 C22 C23 -154.3(4) . . . . ?
N21 C22 C23 C24 1.0(7) . . . . ?
C4 C22 C23 C24 -177.1(5) . . . . ?
C22 C23 C24 C25 -1.3(8) . . . . ?
C23 C24 C25 C26 0.0(8) . . . . ?
C24 C25 C26 N21 1.6(7) . . . . ?
N31 C32 C33 C34 -2.2(8) . . . . ?
C42 C32 C33 C34 176.9(5) . . . . ?
N31 C32 C33 C51 177.9(5) . . . . ?
C42 C32 C33 C51 -2.9(8) . . . . ?
C32 C33 C34 C35 -0.1(9) . . . . ?
C51 C33 C34 C35 179.7(7) . . . . ?
C33 C34 C35 C36 2.0(10) . . . . ?
C34 C35 C36 N31 -1.8(9) . . . . ?
N31 C32 C42 N41 2.2(7) . . . . ?
C33 C32 C42 N41 -177.0(5) . . . . ?
N31 C32 C42 C43 -178.9(5) . . . . ?
C33 C32 C42 C43 1.9(8) . . . . ?
N41 C42 C43 C44 -0.1(8) . . . . ?
C32 C42 C43 C44 -179.0(5) . . . . ?
N41 C42 C43 C52 179.5(5) . . . . ?
C32 C42 C43 C52 0.7(8) . . . . ?
C42 C43 C44 C45 -0.4(9) . . . . ?
C52 C43 C44 C45 179.9(6) . . . . ?
C43 C44 C45 C46 -0.4(9) . . . . ?
C44 C45 C46 N41 2.0(8) . . . . ?
C34 C33 C51 C52 -178.5(7) . . . . ?
C32 C33 C51 C52 1.4(10) . . . . ?
C33 C51 C52 C43 1.3(12) . . . . ?
C44 C43 C52 C51 177.3(7) . . . . ?
C42 C43 C52 C51 -2.3(10) . . . . ?
C12 C3 N1 C4 140.8(4) . . . . ?
C12 C3 N1 C2 -100.3(5) . . . . ?
C12 C3 N1 Co1 23.5(4) . . . . ?
C22 C4 N1 C3 -157.2(4) . . . . ?
C22 C4 N1 C2 81.2(4) . . . . ?
C22 C4 N1 Co1 -38.6(4) . . . . ?
C1 C2 N1 C3 76.6(5) . . . . ?
C1 C2 N1 C4 -159.4(4) . . . . ?
C1 C2 N1 Co1 -44.4(5) . . . . ?
C15 C16 N11 C12 1.1(9) . . . . ?
C15 C16 N11 Co1 -174.9(5) . . . . ?
C13 C12 N11 C16 -0.4(8) . . . . ?
C3 C12 N11 C16 179.2(5) . . . . ?
C13 C12 N11 Co1 176.1(4) . . . . ?
C3 C12 N11 Co1 -4.3(5) . . . . ?
C25 C26 N21 C22 -1.8(7) . . . . ?
C25 C26 N21 Co1 178.6(3) . . . . ?
C23 C22 N21 C26 0.5(7) . . . . ?
C4 C22 N21 C26 178.8(4) . . . . ?
C23 C22 N21 Co1 -179.9(4) . . . . ?
C4 C22 N21 Co1 -1.6(5) . . . . ?
C35 C36 N31 C32 -0.4(8) . . . . ?
C35 C36 N31 Co1 -174.2(4) . . . . ?
C33 C32 N31 C36 2.4(7) . . . . ?
C42 C32 N31 C36 -176.7(5) . . . . ?
C33 C32 N31 Co1 177.7(4) . . . . ?
C42 C32 N31 Co1 -1.5(5) . . . . ?
C45 C46 N41 C42 -2.5(7) . . . . ?
C45 C46 N41 Co1 -180.0(4) . . . . ?
C32 C42 N41 C46 -179.5(4) . . . . ?
C43 C42 N41 C46 1.5(7) . . . . ?
C32 C42 N41 Co1 -1.7(5) . . . . ?
C43 C42 N41 Co1 179.4(4) . . . . ?
C1S C2S O1S C3S 177.2(12) . . . . ?
C2S O1S C3S C4S -176.2(12) . . . . ?
